data_4303699
loop_
_publ_author_name
'Miguel A. Galindo'
'David Amantia'
'Alberto Martinez-Martinez'
'William Clegg'
'Ross W. Harrington'
'Virtudes Moreno Martinez'
'Andrew Houlton'

_publ_section_title
;
Reactions of Pd(II) with Chelate-Tethered 2,6-Diaminopurine Derivatives:
N3-Coordination and Reaction of the Purine System
;
_journal_name_full 'Inorganic Chemistry'
_journal_page_first 11085
_journal_page_last 11091
_journal_paper_doi 10.1021/ic901475y
_journal_volume 48
_journal_year 2009
_chemical_formula_moiety 'C11 H19 N9 Pd 2+,2 Cl -,4 H2 O'
_chemical_formula_sum 'C11 H27 Cl2 N9 O4 Pd'
_chemical_formula_weight 526.72
_chemical_name_systematic
;
 ?
;
_space_group_IT_number 14
_symmetry_cell_setting monoclinic
_symmetry_space_group_name_Hall '-P 2ybc'
_symmetry_space_group_name_H-M 'P 1 21/c 1'
_atom_sites_solution_hydrogens geom
_atom_sites_solution_primary direct
_atom_sites_solution_secondary difmap
_audit_creation_method SHELXL-97
_cell_angle_alpha 90.00
_cell_angle_beta 92.503(5)
_cell_angle_gamma 90.00
_cell_formula_units_Z 4
_cell_length_a 7.082(2)
_cell_length_b 12.740(4)
_cell_length_c 21.772(8)
_cell_measurement_reflns_used 11328
_cell_measurement_temperature 120(2)
_cell_measurement_theta_max 29.25
_cell_measurement_theta_min 2.43
_cell_volume 1962.5(11)
_computing_cell_refinement 'Bruker SAINT'
_computing_data_collection 'Bruker SMART'
_computing_data_reduction 'Bruker SAINT'
_computing_molecular_graphics 'Bruker SHELXTL'
_computing_publication_material 'Bruker SHELXTL and local programs'
_computing_structure_refinement 'Bruker SHELXTL'
_computing_structure_solution 'Bruker SHELXTL'
_diffrn_ambient_temperature 120(2)
_diffrn_measured_fraction_theta_full 0.993
_diffrn_measured_fraction_theta_max 0.903
_diffrn_measurement_device_type 'Bruker SMART 1K CCD diffractometer'
_diffrn_measurement_method 'narrow-frame \w scans'
_diffrn_radiation_monochromator 'silicon 111'
_diffrn_radiation_source 'Daresbury SRS station 9.8'
_diffrn_radiation_type synchrotron
_diffrn_radiation_wavelength 0.7020
_diffrn_reflns_av_R_equivalents 0.0362
_diffrn_reflns_av_sigmaI/netI 0.0362
_diffrn_reflns_limit_h_max 9
_diffrn_reflns_limit_h_min -9
_diffrn_reflns_limit_k_max 16
_diffrn_reflns_limit_k_min -16
_diffrn_reflns_limit_l_max 29
_diffrn_reflns_limit_l_min -30
_diffrn_reflns_number 16994
_diffrn_reflns_theta_full 26.00
_diffrn_reflns_theta_max 29.25
_diffrn_reflns_theta_min 1.83
_diffrn_standards_decay_% 20
_diffrn_standards_number 0
_exptl_absorpt_coefficient_mu 1.257
_exptl_absorpt_correction_T_max 0.988
_exptl_absorpt_correction_T_min 0.704
_exptl_absorpt_correction_type multi-scan
_exptl_absorpt_process_details SADABS
_exptl_crystal_colour yellow
_exptl_crystal_density_diffrn 1.783
_exptl_crystal_density_method 'not measured'
_exptl_crystal_description needle
_exptl_crystal_F_000 1072
_exptl_crystal_size_max 0.30
_exptl_crystal_size_mid 0.02
_exptl_crystal_size_min 0.01
_refine_diff_density_max 1.067
_refine_diff_density_min -1.772
_refine_diff_density_rms 0.125
_refine_ls_extinction_coef 0.0036(4)
_refine_ls_extinction_expression Fc^*^=kFc[1+0.001xFc^2^\l^3^/sin(2\q)]^-1/4^
_refine_ls_extinction_method SHELXL
_refine_ls_goodness_of_fit_ref 1.132
_refine_ls_hydrogen_treatment mixed
_refine_ls_matrix_type full
_refine_ls_number_parameters 306
_refine_ls_number_reflns 5008
_refine_ls_number_restraints 21
_refine_ls_restrained_S_all 1.133
_refine_ls_R_factor_all 0.0449
_refine_ls_R_factor_gt 0.0388
_refine_ls_shift/su_max 0.003
_refine_ls_shift/su_mean 0.000
_refine_ls_structure_factor_coef Fsqd
_refine_ls_weighting_details 'calc w=1/[\s^2^(Fo^2^)+(0.0391P)^2^+4.1598P] where P=(Fo^2^+2Fc^2^)/3'
_refine_ls_weighting_scheme calc
_refine_ls_wR_factor_gt 0.0911
_refine_ls_wR_factor_ref 0.0936
_reflns_number_gt 4442
_reflns_number_total 5008
_reflns_threshold_expression I>2\s(I)
_cod_data_source_file ic901475y_si_001_2.cif
_cod_data_source_block wc903_compound2
_cod_original_cell_volume 1962.6(12)
_cod_original_sg_symbol_H-M 'P 21/c'
_cod_database_code 4303699

loop_
_symmetry_equiv_pos_as_xyz
'x, y, z'
'-x, y+1/2, -z+1/2'
'-x, -y, -z'
'x, -y-1/2, z-1/2'

loop_
_atom_site_label
_atom_site_type_symbol
_atom_site_fract_x
_atom_site_fract_y
_atom_site_fract_z
_atom_site_U_iso_or_equiv
_atom_site_adp_type
_atom_site_occupancy
_atom_site_symmetry_multiplicity
_atom_site_calc_flag
_atom_site_refinement_flags
_atom_site_disorder_assembly
_atom_site_disorder_group
Pd Pd 0.79097(3) 0.703686(16) 0.596945(10) 0.00989(9) Uani 1 1 d . . .
Cl1 Cl 0.43047(12) 0.57413(6) 0.76638(4) 0.02189(17) Uani 1 1 d . . .
Cl2 Cl 0.99002(10) 1.20304(5) 0.58351(3) 0.01532(15) Uani 1 1 d . . .
O1 O 0.5773(3) 0.79973(18) 0.74510(11) 0.0203(5) Uani 1 1 d D . .
H1A H 0.551(7) 0.7322(17) 0.7618(17) 0.036(12) Uiso 1 1 d D . .
H1B H 0.575(6) 0.849(2) 0.7782(14) 0.033(12) Uiso 1 1 d D . .
O2 O 1.3141(3) 1.03204(18) 0.61825(11) 0.0205(5) Uani 1 1 d D . .
H2A H 1.210(5) 1.081(4) 0.616(2) 0.066(18) Uiso 1 1 d D . .
H2B H 1.397(5) 1.057(4) 0.6513(18) 0.054(15) Uiso 1 1 d D . .
O3 O 1.0010(4) 0.6517(2) 0.76915(11) 0.0241(5) Uani 1 1 d D . .
H3A H 1.124(4) 0.624(4) 0.765(2) 0.056(16) Uiso 1 1 d D . .
H3B H 0.988(6) 0.670(4) 0.8111(11) 0.047(14) Uiso 1 1 d D . .
O4 O 1.2967(3) 0.81950(17) 0.65297(11) 0.0204(5) Uani 1 1 d D . .
H4A H 1.292(7) 0.890(2) 0.638(2) 0.060(17) Uiso 1 1 d D . .
H4B H 1.388(5) 0.817(3) 0.6859(14) 0.026(11) Uiso 1 1 d D . .
N1 N 0.7789(3) 0.43530(18) 0.47956(11) 0.0117(5) Uani 1 1 d . . .
N3 N 0.7151(3) 0.59962(18) 0.52942(11) 0.0102(4) Uani 1 1 d . . .
N7 N 0.5547(3) 0.63040(19) 0.37197(11) 0.0127(5) Uani 1 1 d . . .
N9 N 0.5406(3) 0.72118(18) 0.46033(11) 0.0114(5) Uani 1 1 d . . .
N12 N 0.7943(3) 0.83322(18) 0.54062(11) 0.0100(4) Uani 1 1 d D . .
H12 H 0.854(5) 0.810(3) 0.5045(12) 0.014(9) Uiso 1 1 d D . .
N15 N 0.8813(4) 0.80684(19) 0.66322(12) 0.0133(5) Uani 1 1 d D . .
H15A H 1.007(3) 0.787(3) 0.6744(18) 0.031(12) Uiso 1 1 d D . .
H15B H 0.805(4) 0.797(3) 0.6982(14) 0.031(12) Uiso 1 1 d D . .
N16 N 0.8508(4) 0.45289(18) 0.58152(11) 0.0120(5) Uani 1 1 d D . .
H16 H 0.893(5) 0.3839(18) 0.5738(17) 0.017(9) Uiso 1 1 d D . .
N18 N 0.8137(4) 0.58386(19) 0.65470(12) 0.0136(5) Uani 1 1 d D . .
H18 H 0.825(5) 0.595(3) 0.6976(9) 0.017(9) Uiso 1 1 d D . .
N20 N 0.7141(4) 0.40697(19) 0.37585(12) 0.0152(5) Uani 1 1 d D . .
H20A H 0.661(6) 0.422(3) 0.3361(12) 0.043(13) Uiso 1 1 d D . .
H20B H 0.741(6) 0.3349(17) 0.3797(18) 0.036(12) Uiso 1 1 d D . .
C2 C 0.7788(4) 0.4996(2) 0.52795(13) 0.0105(5) Uani 1 1 d . . .
C4 C 0.6382(4) 0.6306(2) 0.47396(13) 0.0105(5) Uani 1 1 d . . .
C5 C 0.6423(4) 0.5744(2) 0.42001(13) 0.0113(5) Uani 1 1 d . . .
C6 C 0.7134(4) 0.4708(2) 0.42393(13) 0.0113(5) Uani 1 1 d . . .
C8 C 0.4961(4) 0.7171(2) 0.39839(14) 0.0131(5) Uani 1 1 d . . .
H8 H 0.4297 0.7713 0.3767 0.016 Uiso 1 1 calc R . .
C10 C 0.4667(4) 0.7958(2) 0.50430(14) 0.0144(6) Uani 1 1 d . . .
H10A H 0.4309 0.7574 0.5416 0.017 Uiso 1 1 calc R . .
H10B H 0.3514 0.8292 0.4859 0.017 Uiso 1 1 calc R . .
C11 C 0.6084(4) 0.8800(2) 0.52243(14) 0.0138(5) Uani 1 1 d . . .
H11A H 0.6232 0.9284 0.4874 0.017 Uiso 1 1 calc R . .
H11B H 0.5613 0.9210 0.5572 0.017 Uiso 1 1 calc R . .
C13 C 0.9204(5) 0.9119(2) 0.57194(14) 0.0154(6) Uani 1 1 d . . .
H13A H 0.9003 0.9819 0.5530 0.019 Uiso 1 1 calc R . .
H13B H 1.0543 0.8919 0.5678 0.019 Uiso 1 1 calc R . .
C14 C 0.8746(4) 0.9155(2) 0.63889(14) 0.0160(6) Uani 1 1 d . . .
H14A H 0.9676 0.9601 0.6620 0.019 Uiso 1 1 calc R . .
H14B H 0.7472 0.9458 0.6434 0.019 Uiso 1 1 calc R . .
C17 C 0.8528(4) 0.4884(2) 0.64077(13) 0.0127(5) Uani 1 1 d . . .
C19 C 0.9088(5) 0.4097(2) 0.68933(14) 0.0186(6) Uani 1 1 d . . .
H19A H 0.8931 0.4405 0.7300 0.028 Uiso 1 1 calc R . .
H19B H 1.0413 0.3898 0.6852 0.028 Uiso 1 1 calc R . .
H19C H 0.8286 0.3473 0.6845 0.028 Uiso 1 1 calc R . .

loop_
_atom_site_aniso_label
_atom_site_aniso_U_11
_atom_site_aniso_U_22
_atom_site_aniso_U_33
_atom_site_aniso_U_23
_atom_site_aniso_U_13
_atom_site_aniso_U_12
Pd 0.01218(12) 0.00320(11) 0.01431(13) -0.00032(7) 0.00091(7) 0.00004(8)
Cl1 0.0260(4) 0.0168(4) 0.0225(4) 0.0033(3) -0.0021(3) -0.0049(3)
Cl2 0.0171(3) 0.0098(3) 0.0191(3) -0.0002(2) 0.0025(3) 0.0019(3)
O1 0.0256(12) 0.0128(11) 0.0228(12) -0.0014(9) 0.0034(9) -0.0024(9)
O2 0.0234(12) 0.0118(11) 0.0261(12) -0.0004(9) -0.0027(9) 0.0007(9)
O3 0.0285(13) 0.0221(13) 0.0215(12) -0.0039(9) -0.0027(10) 0.0016(10)
O4 0.0232(12) 0.0088(10) 0.0288(12) -0.0007(9) -0.0042(9) 0.0019(9)
N1 0.0133(12) 0.0053(10) 0.0168(12) -0.0004(9) 0.0024(9) -0.0011(9)
N3 0.0096(11) 0.0051(10) 0.0160(11) -0.0003(8) 0.0007(8) 0.0013(8)
N7 0.0134(12) 0.0070(11) 0.0177(12) 0.0014(9) -0.0003(9) -0.0008(9)
N9 0.0127(11) 0.0035(10) 0.0181(12) -0.0003(8) 0.0000(9) 0.0010(8)
N12 0.0108(11) 0.0030(10) 0.0161(11) -0.0019(8) 0.0014(9) -0.0001(8)
N15 0.0177(12) 0.0055(11) 0.0166(12) -0.0016(9) 0.0002(9) -0.0014(9)
N16 0.0157(12) 0.0026(10) 0.0177(12) -0.0006(8) 0.0011(9) 0.0010(8)
N18 0.0170(12) 0.0079(11) 0.0159(12) 0.0007(9) 0.0008(9) 0.0003(9)
N20 0.0195(13) 0.0075(11) 0.0185(12) -0.0014(9) 0.0009(10) 0.0018(9)
C2 0.0075(12) 0.0059(12) 0.0183(13) 0.0009(10) 0.0026(10) -0.0023(9)
C4 0.0088(12) 0.0046(12) 0.0182(13) 0.0004(10) 0.0015(10) -0.0009(9)
C5 0.0115(12) 0.0058(12) 0.0166(13) 0.0000(10) 0.0009(10) -0.0013(10)
C6 0.0098(12) 0.0051(12) 0.0190(14) -0.0002(10) 0.0018(10) -0.0017(10)
C8 0.0131(13) 0.0076(13) 0.0184(14) 0.0015(10) -0.0004(10) -0.0015(10)
C10 0.0133(13) 0.0090(13) 0.0208(14) -0.0009(11) 0.0017(11) 0.0034(11)
C11 0.0158(14) 0.0051(12) 0.0203(14) 0.0001(10) -0.0002(10) 0.0029(10)
C13 0.0217(15) 0.0036(12) 0.0207(14) -0.0005(10) -0.0024(11) -0.0032(10)
C14 0.0182(15) 0.0071(13) 0.0226(15) -0.0030(11) 0.0009(11) -0.0008(11)
C17 0.0133(13) 0.0072(12) 0.0175(14) 0.0026(10) 0.0011(10) -0.0011(10)
C19 0.0282(17) 0.0089(14) 0.0184(15) 0.0032(11) -0.0025(12) 0.0036(12)

loop_
_atom_type_symbol
_atom_type_description
_atom_type_scat_dispersion_real
_atom_type_scat_dispersion_imag
_atom_type_scat_source
C C 0.0033 0.0016 'International Tables Vol C Tables 4.2.6.8 and 6.1.1.4'
H H 0.0000 0.0000 'International Tables Vol C Tables 4.2.6.8 and 6.1.1.4'
N N 0.0061 0.0033 'International Tables Vol C Tables 4.2.6.8 and 6.1.1.4'
O O 0.0106 0.0060 'International Tables Vol C Tables 4.2.6.8 and 6.1.1.4'
Cl Cl 0.1484 0.1585 'International Tables Vol C Tables 4.2.6.8 and 6.1.1.4'
Pd Pd -0.9988 1.0072 'International Tables Vol C Tables 4.2.6.8 and 6.1.1.4'

loop_
_geom_angle_atom_site_label_1
_geom_angle_atom_site_label_2
_geom_angle_atom_site_label_3
_geom_angle
_geom_angle_site_symmetry_1
_geom_angle_site_symmetry_3
_geom_angle_publ_flag
N3 Pd N12 95.83(10) . . ?
N3 Pd N15 176.95(10) . . ?
N3 Pd N18 88.16(10) . . ?
N12 Pd N15 83.86(10) . . ?
N12 Pd N18 174.04(10) . . ?
N15 Pd N18 91.91(10) . . ?
H1A O1 H1B 107(2) . . ?
H2A O2 H2B 106(3) . . ?
H3A O3 H3B 109(3) . . ?
H4A O4 H4B 108(3) . . ?
C2 N1 C6 119.2(2) . . ?
Pd N3 C2 123.60(19) . . ?
Pd N3 C4 122.32(19) . . ?
C2 N3 C4 111.9(2) . . ?
C5 N7 C8 103.9(2) . . ?
C4 N9 C8 105.8(2) . . ?
C4 N9 C10 126.7(3) . . ?
C8 N9 C10 126.5(2) . . ?
Pd N12 H12 105(2) . . ?
Pd N12 C11 116.62(18) . . ?
Pd N12 C13 106.85(17) . . ?
H12 N12 C11 109(2) . . ?
H12 N12 C13 108(2) . . ?
C11 N12 C13 111.1(2) . . ?
Pd N15 H15A 106(3) . . ?
Pd N15 H15B 108(3) . . ?
Pd N15 C14 110.23(18) . . ?
H15A N15 H15B 109(2) . . ?
H15A N15 C14 111(3) . . ?
H15B N15 C14 113(2) . . ?
H16 N16 C2 111(2) . . ?
H16 N16 C17 119(2) . . ?
C2 N16 C17 129.8(3) . . ?
Pd N18 H18 121(2) . . ?
Pd N18 C17 126.3(2) . . ?
H18 N18 C17 112(2) . . ?
H20A N20 H20B 111(3) . . ?
H20A N20 C6 125(3) . . ?
H20B N20 C6 122(2) . . ?
N1 C2 N3 127.5(3) . . ?
N1 C2 N16 112.8(2) . . ?
N3 C2 N16 119.7(3) . . ?
N3 C4 N9 127.9(3) . . ?
N3 C4 C5 125.6(3) . . ?
N9 C4 C5 106.4(2) . . ?
N7 C5 C4 110.4(2) . . ?
N7 C5 C6 132.2(3) . . ?
C4 C5 C6 117.1(3) . . ?
N1 C6 N20 119.2(3) . . ?
N1 C6 C5 118.2(3) . . ?
N20 C6 C5 122.6(3) . . ?
N7 C8 N9 113.4(3) . . ?
N7 C8 H8 123.3 . . ?
N9 C8 H8 123.3 . . ?
N9 C10 H10A 109.1 . . ?
N9 C10 H10B 109.1 . . ?
N9 C10 C11 112.4(2) . . ?
H10A C10 H10B 107.9 . . ?
H10A C10 C11 109.1 . . ?
H10B C10 C11 109.1 . . ?
N12 C11 C10 110.9(2) . . ?
N12 C11 H11A 109.5 . . ?
N12 C11 H11B 109.5 . . ?
C10 C11 H11A 109.5 . . ?
C10 C11 H11B 109.5 . . ?
H11A C11 H11B 108.0 . . ?
N12 C13 H13A 110.0 . . ?
N12 C13 H13B 110.0 . . ?
N12 C13 C14 108.3(2) . . ?
H13A C13 H13B 108.4 . . ?
H13A C13 C14 110.0 . . ?
H13B C13 C14 110.0 . . ?
N15 C14 C13 108.2(2) . . ?
N15 C14 H14A 110.1 . . ?
N15 C14 H14B 110.1 . . ?
C13 C14 H14A 110.1 . . ?
C13 C14 H14B 110.1 . . ?
H14A C14 H14B 108.4 . . ?
N16 C17 N18 122.8(3) . . ?
N16 C17 C19 115.8(3) . . ?
N18 C17 C19 121.3(3) . . ?
C17 C19 H19A 109.5 . . ?
C17 C19 H19B 109.5 . . ?
C17 C19 H19C 109.5 . . ?
H19A C19 H19B 109.5 . . ?
H19A C19 H19C 109.5 . . ?
H19B C19 H19C 109.5 . . ?

loop_
_geom_bond_atom_site_label_1
_geom_bond_atom_site_label_2
_geom_bond_distance
_geom_bond_site_symmetry_2
_geom_bond_publ_flag
Pd N3 2.034(2) . ?
Pd N12 2.057(2) . ?
Pd N15 2.034(3) . ?
Pd N18 1.980(3) . ?
O1 H1A 0.956(18) . ?
O1 H1B 0.957(18) . ?
O2 H2A 0.961(19) . ?
O2 H2B 0.963(19) . ?
O3 H3A 0.948(19) . ?
O3 H3B 0.950(18) . ?
O4 H4A 0.954(19) . ?
O4 H4B 0.945(18) . ?
N1 C2 1.335(4) . ?
N1 C6 1.356(4) . ?
N3 C2 1.352(3) . ?
N3 C4 1.361(4) . ?
N7 C5 1.390(4) . ?
N7 C8 1.320(4) . ?
N9 C4 1.371(3) . ?
N9 C8 1.372(4) . ?
N9 C10 1.462(4) . ?
N12 H12 0.954(18) . ?
N12 C11 1.483(4) . ?
N12 C13 1.488(4) . ?
N15 H15A 0.947(18) . ?
N15 H15B 0.959(18) . ?
N15 C14 1.483(4) . ?
N16 H16 0.946(18) . ?
N16 C2 1.387(4) . ?
N16 C17 1.367(4) . ?
N18 H18 0.945(18) . ?
N18 C17 1.286(4) . ?
N20 H20A 0.949(18) . ?
N20 H20B 0.941(18) . ?
N20 C6 1.326(4) . ?
C4 C5 1.377(4) . ?
C5 C6 1.413(4) . ?
C8 H8 0.950 . ?
C10 H10A 0.990 . ?
C10 H10B 0.990 . ?
C10 C11 1.509(4) . ?
C11 H11A 0.990 . ?
C11 H11B 0.990 . ?
C13 H13A 0.990 . ?
C13 H13B 0.990 . ?
C13 C14 1.508(4) . ?
C14 H14A 0.990 . ?
C14 H14B 0.990 . ?
C17 C19 1.498(4) . ?
C19 H19A 0.980 . ?
C19 H19B 0.980 . ?
C19 H19C 0.980 . ?

loop_
_geom_hbond_atom_site_label_D
_geom_hbond_atom_site_label_H
_geom_hbond_atom_site_label_A
_geom_hbond_distance_DH
_geom_hbond_distance_HA
_geom_hbond_distance_DA
_geom_hbond_angle_DHA
_geom_hbond_site_symmetry_A
O1 H1A Cl1 0.956(18) 2.19(2) 3.098(3) 158(4) .
O2 H2A Cl2 0.961(19) 2.29(2) 3.230(3) 165(5) .
O1 H1B N7 0.957(18) 2.07(3) 2.913(3) 146(3) 4_576
O2 H2B Cl1 0.963(19) 2.14(2) 3.078(3) 166(4) 2_756
O3 H3A Cl1 0.948(19) 2.26(2) 3.201(3) 171(4) 1_655
O4 H4A O2 0.954(19) 1.87(2) 2.815(3) 171(4) .
O3 H3B Cl2 0.950(18) 2.33(2) 3.272(3) 170(4) 2_746
O4 H4B O1 0.945(18) 1.831(19) 2.772(3) 174(4) 1_655
N12 H12 Cl2 0.954(18) 2.26(2) 3.195(3) 166(3) 3_776
N15 H15A O4 0.947(18) 2.16(3) 2.965(4) 142(3) .
N15 H15B O1 0.959(18) 1.95(2) 2.856(4) 157(3) .
N16 H16 Cl2 0.946(18) 2.41(2) 3.332(3) 164(3) 1_545
N18 H18 O3 0.945(18) 2.08(3) 2.903(3) 145(3) .
N20 H20A Cl1 0.949(18) 2.30(2) 3.228(3) 167(4) 3_666
N20 H20B O4 0.941(18) 2.11(3) 2.953(3) 149(3) 3_766
